data_1538337
loop_
_publ_author_name
'Malakho, A.P.'
'Vorontsova, O.L.'
'Lazoryak, B.I.'
'Morozov, V.A.'
'Stefanovich, S.Yu.'

_publ_section_title
;
 Ferroelectric and nonlinear properties of Ca9-x Znx Bi (V O4)7 vanadates
;
_journal_name_full 'Zhurnal Neorganicheskoi Khimii'
_journal_page_first 165
_journal_page_last 173
_journal_volume 49
_journal_year 2004
_chemical_formula_sum 'Bi Ca8.5 O28 V7 Zn0.5'
_chemical_name_systematic '(Ca8 Bi) (Ca0.5 Zn0.5) (V O4)7'
_space_group_IT_number 161
_symmetry_space_group_name_Hall 'R 3 -2"c'
_symmetry_space_group_name_H-M 'R 3 c :H'
_cell_angle_alpha 90
_cell_angle_beta 90
_cell_angle_gamma 120
_cell_formula_units_Z 6
_cell_length_a 10.859
_cell_length_b 10.859
_cell_length_c 37.928
_cell_volume 3873.203
_citation_journal_id_ASTM ZNOKAQ
_cod_data_source_file Malakho_ZNOKAQ_2004_526.cif
_cod_data_source_block Bi1Ca8.5O28V7Zn0.5
_cod_original_formula_sum 'Bi1 Ca8.5 O28 V7 Zn0.5'
_cod_database_code 1538337

loop_
_symmetry_equiv_pos_as_xyz
x,y,z
-y,x-y,z
-x+y,-x,z
-y,-x,z+1/2
x,x-y,z+1/2
-x+y,y,z+1/2
x+2/3,y+1/3,z+1/3
-y+2/3,x-y+1/3,z+1/3
-x+y+2/3,-x+1/3,z+1/3
-y+2/3,-x+1/3,z+5/6
x+2/3,x-y+1/3,z+5/6
-x+y+2/3,y+1/3,z+5/6
x+1/3,y+2/3,z+2/3
-y+1/3,x-y+2/3,z+2/3
-x+y+1/3,-x+2/3,z+2/3
-y+1/3,-x+2/3,z+7/6
x+1/3,x-y+2/3,z+7/6
-x+y+1/3,y+2/3,z+7/6

loop_
_atom_site_label
_atom_site_type_symbol
_atom_site_fract_x
_atom_site_fract_y
_atom_site_fract_z
_atom_site_occupancy
_atom_site_U_iso_or_equiv
O1 O-2 0 0 0.3103 1 0.0
O7 O-2 0.595 0.965 0.0446 1 0.0
O5 O-2 0.727 0.016 0.1109 1 0.0
O9 O-2 0.832 0.932 0.0427 1 0.0
O3 O-2 0.733 0.922 0.1768 1 0.0
Ca1 Ca+2 0.7239 0.8598 0.43 0.921 0.0
O2 O-2 0.018 0.86 0.2548 1 0.0
Ca4 Ca+2 0 0 0 0.5 0.0
Ca2 Ca+2 0.6173 0.8264 0.2323 0.868 0.0
Ca3 Ca+2 0.1263 0.2718 0.3218 0.858 0.0
O8 O-2 0.574 0.68 0.0515 1 0.0
O6 O-2 0.508 0.754 0.1281 1 0.0
O4 O-2 0.771 0.779 0.1225 1 0.0
V3 V+5 0.6546 0.8478 0.0306 1 0.0
Zn1 Zn+2 0 0 0 0.5 0.0
Bi3 Bi+3 0.1263 0.2718 0.3218 0.142 0.0
Bi1 Bi+3 0.7239 0.8598 0.43 0.079 0.0
Bi2 Bi+3 0.6173 0.8264 0.2323 0.132 0.0
O10 O-2 0.624 0.812 0.989 1 0.0
V1 V+5 0 0 0.2648 1 0.0
V2 V+5 0.6851 0.8595 0.133 1 0.0
